data_2209055
loop_
_publ_author_name
'Wang, Hai-Bo'
'Liu, Zhi-Qian'
'Yan, Xiao-Chen'

_publ_section_title
;
 Methyl
 2-{[3-(3-methoxyphenyl)-1,2,4-oxadiazol-5-yl]methoxy}phenylacetate
;
_journal_coeditor_code YA2003
_journal_issue 5
_journal_name_full 'Acta Crystallographica Section E'
_journal_page_first o1839
_journal_page_last o1840
_journal_paper_doi 10.1107/S1600536806010014
_journal_volume 62
_journal_year 2006
_chemical_formula_iupac 'C19 H18 N2 O5'
_chemical_formula_moiety 'C19 H18 N2 O5'
_chemical_formula_sum 'C19 H18 N2 O5'
_chemical_formula_weight 354.35
_chemical_name_systematic
;
Methyl 2-{[3-(3-methoxyphenyl)-1,2,4-oxadiazol-5-yl]methoxy}phenylacetate
;
_space_group_IT_number 14
_symmetry_cell_setting monoclinic
_symmetry_space_group_name_Hall '-P 2yn'
_symmetry_space_group_name_H-M 'P 1 21/n 1'
_atom_sites_solution_hydrogens geom
_atom_sites_solution_primary direct
_atom_sites_solution_secondary difmap
_cell_angle_alpha 90.00
_cell_angle_beta 96.51(3)
_cell_angle_gamma 90.00
_cell_formula_units_Z 4
_cell_length_a 8.9620(18)
_cell_length_b 7.9500(16)
_cell_length_c 25.021(5)
_cell_measurement_reflns_used 25
_cell_measurement_temperature 293(2)
_cell_measurement_theta_max 12
_cell_measurement_theta_min 9
_cell_volume 1771.2(6)
_computing_cell_refinement 'CAD-4 Software'
_computing_data_collection 'CAD-4 Software (Enraf--Nonius, 1989)'
_computing_data_reduction 'XCAD4 (Harms & Wocadlo, 1995)'
_computing_molecular_graphics 'SHELXTL (Siemens, 1996)'
_computing_publication_material SHELXL97
_computing_structure_refinement 'SHELXL97 (Sheldrick, 1997)'
_computing_structure_solution 'SHELXS97 (Sheldrick, 1997)'
_diffrn_ambient_temperature 293(2)
_diffrn_measured_fraction_theta_full 0.998
_diffrn_measured_fraction_theta_max 0.998
_diffrn_measurement_device_type 'Enraf--Nonius CAD-4'
_diffrn_measurement_method \w/2\q
_diffrn_radiation_monochromator graphite
_diffrn_radiation_source 'fine-focus sealed tube'
_diffrn_radiation_type MoK\a
_diffrn_radiation_wavelength 0.71073
_diffrn_reflns_av_R_equivalents 0.048
_diffrn_reflns_av_sigmaI/netI 0.073
_diffrn_reflns_limit_h_max 11
_diffrn_reflns_limit_h_min 0
_diffrn_reflns_limit_k_max 9
_diffrn_reflns_limit_k_min 0
_diffrn_reflns_limit_l_max 30
_diffrn_reflns_limit_l_min -30
_diffrn_reflns_number 3695
_diffrn_reflns_theta_full 26.0
_diffrn_reflns_theta_max 26.0
_diffrn_reflns_theta_min 1.6
_diffrn_standards_decay_% 0
_diffrn_standards_interval_count 200
_diffrn_standards_interval_time 120
_diffrn_standards_number 3
_exptl_absorpt_coefficient_mu 0.10
_exptl_absorpt_correction_T_max 0.990
_exptl_absorpt_correction_T_min 0.962
_exptl_absorpt_correction_type psi-scan
_exptl_absorpt_process_details '(North <i>et al.</i>,  1968)'
_exptl_crystal_colour colourless
_exptl_crystal_density_diffrn 1.329
_exptl_crystal_density_method 'not measured'
_exptl_crystal_description block
_exptl_crystal_F_000 744
_exptl_crystal_size_max 0.40
_exptl_crystal_size_mid 0.10
_exptl_crystal_size_min 0.10
_refine_diff_density_max 0.22
_refine_diff_density_min -0.22
_refine_ls_extinction_coef 0.0095(17)
_refine_ls_extinction_expression Fc^*^=kFc[1+0.001xFc^2^\l^3^/sin(2\q)]^-1/4^
_refine_ls_extinction_method SHELXL97
_refine_ls_goodness_of_fit_ref 1.03
_refine_ls_hydrogen_treatment constr
_refine_ls_matrix_type full
_refine_ls_number_parameters 236
_refine_ls_number_reflns 3465
_refine_ls_number_restraints 0
_refine_ls_restrained_S_all 1.03
_refine_ls_R_factor_all 0.128
_refine_ls_R_factor_gt 0.064
_refine_ls_shift/su_max 0.000
_refine_ls_shift/su_mean 0.000
_refine_ls_structure_factor_coef Fsqd
_refine_ls_weighting_details 'calc w=1/[\s^2^(Fo^2^)+(0.07P)^2^+0.02P] where P=(Fo^2^+2Fc^2^)/3'
_refine_ls_weighting_scheme calc
_refine_ls_wR_factor_gt 0.141
_refine_ls_wR_factor_ref 0.170
_reflns_number_gt 1935
_reflns_number_total 3465
_reflns_threshold_expression I>2\s(I)
_cod_data_source_file ya2003.cif
_cod_data_source_block I
_cod_original_sg_symbol_H-M 'P 21/n'
_cod_database_code 2209055
_cod_database_fobs_code 2209055

loop_
_symmetry_equiv_pos_as_xyz
'x, y, z'
'-x+1/2, y+1/2, -z+1/2'
'-x, -y, -z'
'x-1/2, -y-1/2, z-1/2'

loop_
_atom_site_type_symbol
_atom_site_label
_atom_site_fract_x
_atom_site_fract_y
_atom_site_fract_z
_atom_site_U_iso_or_equiv
_atom_site_adp_type
_atom_site_calc_flag
_atom_site_refinement_flags
_atom_site_occupancy
O O1 0.6405(4) 0.1837(4) 0.26370(12) 0.0919(10) Uani d . 1
O O2 0.2142(2) 0.7674(3) 0.10408(10) 0.0622(7) Uani d . 1
O O3 0.5771(2) 0.9452(2) 0.08893(8) 0.0484(6) Uani d . 1
O O4 0.8433(3) 1.2865(3) 0.12248(9) 0.0595(7) Uani d . 1
O O5 0.7804(3) 1.2363(3) 0.03521(10) 0.0588(7) Uani d . 1
N N1 0.4337(3) 0.6648(3) 0.13539(10) 0.0440(7) Uani d . 1
N N2 0.1849(3) 0.6123(4) 0.12978(12) 0.0629(8) Uani d . 1
C C1 0.7608(5) 0.2998(6) 0.26534(18) 0.0940(15) Uani d . 1
H H1B 0.8456 0.2567 0.2881 0.141 Uiso calc R 1
H H1C 0.7304 0.4053 0.2793 0.141 Uiso calc R 1
H H1D 0.7880 0.3161 0.2297 0.141 Uiso calc R 1
C C2 0.5096(4) 0.2217(5) 0.23335(15) 0.0640(10) Uani d . 1
C C3 0.4836(4) 0.3701(4) 0.20404(13) 0.0518(9) Uani d . 1
H H3A 0.5597 0.4494 0.2034 0.062 Uiso calc R 1
C C4 0.3445(4) 0.3985(4) 0.17601(12) 0.0453(8) Uani d . 1
C C5 0.2311(4) 0.2810(4) 0.17618(14) 0.0585(9) Uani d . 1
H H5A 0.1376 0.3006 0.1570 0.070 Uiso calc R 1
C C6 0.2582(5) 0.1330(5) 0.20528(16) 0.0709(11) Uani d . 1
H H6A 0.1823 0.0533 0.2056 0.085 Uiso calc R 1
C C7 0.3942(5) 0.1042(5) 0.23316(16) 0.0728(11) Uani d . 1
H H7A 0.4108 0.0047 0.2524 0.087 Uiso calc R 1
C C8 0.3189(3) 0.5598(4) 0.14702(11) 0.0402(7) Uani d . 1
C C9 0.3617(3) 0.7860(4) 0.10968(12) 0.0404(7) Uani d . 1
C C10 0.4186(3) 0.9415(4) 0.08541(14) 0.0510(8) Uani d . 1
H H10A 0.3775 0.9480 0.0479 0.061 Uiso calc R 1
H H10B 0.3839 1.0392 0.1037 0.061 Uiso calc R 1
C C11 0.6473(3) 0.8548(3) 0.05144(12) 0.0413(7) Uani d . 1
C C12 0.5734(4) 0.7454(4) 0.01446(12) 0.0478(8) Uani d . 1
H H12A 0.4705 0.7278 0.0133 0.057 Uiso calc R 1
C C13 0.6570(4) 0.6626(4) -0.02078(13) 0.0550(9) Uani d . 1
H H13A 0.6090 0.5888 -0.0460 0.066 Uiso calc R 1
C C14 0.8091(4) 0.6872(4) -0.01928(14) 0.0610(10) Uani d . 1
H H14A 0.8641 0.6292 -0.0427 0.073 Uiso calc R 1
C C15 0.8791(4) 0.7991(4) 0.01745(14) 0.0543(9) Uani d . 1
H H15A 0.9817 0.8180 0.0181 0.065 Uiso calc R 1
C C16 0.7997(3) 0.8838(4) 0.05343(12) 0.0424(8) Uani d . 1
C C17 0.8748(4) 1.0094(4) 0.09283(14) 0.0509(9) Uani d . 1
H H17A 0.9828 1.0011 0.0929 0.061 Uiso calc R 1
H H17B 0.8510 0.9822 0.1287 0.061 Uiso calc R 1
C C18 0.8255(3) 1.1887(4) 0.07910(14) 0.0435(8) Uani d . 1
C C19 0.8050(4) 1.4631(4) 0.11286(16) 0.0704(11) Uani d . 1
H H19A 0.8219 1.5242 0.1461 0.106 Uiso calc R 1
H H19B 0.7012 1.4722 0.0986 0.106 Uiso calc R 1
H H19C 0.8668 1.5091 0.0875 0.106 Uiso calc R 1

loop_
_atom_site_aniso_label
_atom_site_aniso_U_11
_atom_site_aniso_U_22
_atom_site_aniso_U_33
_atom_site_aniso_U_12
_atom_site_aniso_U_13
_atom_site_aniso_U_23
O1 0.098(2) 0.0702(19) 0.104(2) 0.0098(17) -0.0050(18) 0.0455(18)
O2 0.0440(14) 0.0588(15) 0.0828(18) 0.0046(11) 0.0032(12) 0.0244(13)
O3 0.0518(13) 0.0348(12) 0.0599(14) 0.0000(10) 0.0112(11) -0.0005(10)
O4 0.0787(17) 0.0423(13) 0.0556(14) 0.0027(12) -0.0008(12) -0.0076(12)
O5 0.0766(17) 0.0423(13) 0.0547(15) -0.0008(12) -0.0050(12) 0.0049(11)
N1 0.0416(14) 0.0363(14) 0.0538(16) 0.0033(12) 0.0039(12) 0.0079(12)
N2 0.0513(18) 0.0566(19) 0.081(2) -0.0041(15) 0.0089(15) 0.0199(17)
C1 0.093(3) 0.084(3) 0.097(4) 0.004(3) -0.024(3) 0.031(3)
C2 0.075(3) 0.055(2) 0.062(2) 0.007(2) 0.010(2) 0.0198(19)
C3 0.063(2) 0.0389(18) 0.055(2) -0.0005(16) 0.0111(17) 0.0092(16)
C4 0.054(2) 0.0402(18) 0.0431(18) 0.0004(16) 0.0129(15) 0.0007(15)
C5 0.068(2) 0.050(2) 0.059(2) -0.0063(18) 0.0153(18) 0.0037(18)
C6 0.085(3) 0.055(2) 0.077(3) -0.018(2) 0.029(2) 0.005(2)
C7 0.104(3) 0.044(2) 0.074(3) -0.004(2) 0.026(2) 0.022(2)
C8 0.0416(18) 0.0403(17) 0.0392(17) 0.0011(15) 0.0066(14) 0.0003(14)
C9 0.0353(17) 0.0405(17) 0.0450(18) 0.0032(14) 0.0034(13) 0.0024(15)
C10 0.056(2) 0.0367(18) 0.061(2) 0.0093(16) 0.0122(16) 0.0086(16)
C11 0.054(2) 0.0255(15) 0.0453(18) 0.0020(14) 0.0086(15) 0.0068(14)
C12 0.055(2) 0.0377(18) 0.051(2) -0.0059(15) 0.0041(16) 0.0064(15)
C13 0.078(3) 0.0375(19) 0.049(2) -0.0092(18) 0.0072(18) -0.0047(15)
C14 0.078(3) 0.045(2) 0.063(2) 0.0045(19) 0.0208(19) -0.0017(18)
C15 0.052(2) 0.045(2) 0.067(2) 0.0012(16) 0.0133(17) 0.0050(18)
C16 0.0496(19) 0.0270(15) 0.0493(19) -0.0018(14) -0.0006(15) 0.0053(14)
C17 0.0515(19) 0.0379(18) 0.061(2) -0.0007(15) -0.0033(16) 0.0016(16)
C18 0.0386(17) 0.0389(18) 0.052(2) -0.0083(14) 0.0003(15) -0.0011(16)
C19 0.095(3) 0.038(2) 0.078(3) 0.0097(19) 0.010(2) -0.0121(19)

loop_
_atom_type_symbol
_atom_type_description
_atom_type_scat_dispersion_real
_atom_type_scat_dispersion_imag
_atom_type_scat_source
C C 0.0033 0.0016 'International Tables Vol C Tables 4.2.6.8 and 6.1.1.4'
H H 0.0000 0.0000 'International Tables Vol C Tables 4.2.6.8 and 6.1.1.4'
N N 0.0061 0.0033 'International Tables Vol C Tables 4.2.6.8 and 6.1.1.4'
O O 0.0106 0.0060 'International Tables Vol C Tables 4.2.6.8 and 6.1.1.4'

loop_
_geom_angle_atom_site_label_1
_geom_angle_atom_site_label_2
_geom_angle_atom_site_label_3
_geom_angle
_geom_angle_publ_flag
C2 O1 C1 118.5(3) yes
C9 O2 N2 106.3(2) yes
C11 O3 C10 118.5(2) yes
C18 O4 C19 115.1(3) yes
C9 N1 C8 102.3(2) yes
C8 N2 O2 102.5(2) yes
O1 C1 H1B 109.5 ?
O1 C1 H1C 109.5 ?
H1B C1 H1C 109.5 ?
O1 C1 H1D 109.5 ?
H1B C1 H1D 109.5 ?
H1C C1 H1D 109.5 ?
O1 C2 C7 116.5(3) ?
O1 C2 C3 124.4(3) ?
C7 C2 C3 119.1(4) ?
C4 C3 C2 119.6(3) ?
C4 C3 H3A 120.2 ?
C2 C3 H3A 120.2 ?
C3 C4 C5 120.8(3) ?
C3 C4 C8 118.2(3) ?
C5 C4 C8 121.0(3) ?
C4 C5 C6 119.3(4) ?
C4 C5 H5A 120.4 ?
C6 C5 H5A 120.4 ?
C7 C6 C5 120.4(4) ?
C7 C6 H6A 119.8 ?
C5 C6 H6A 119.8 ?
C6 C7 C2 120.9(4) ?
C6 C7 H7A 119.6 ?
C2 C7 H7A 119.6 ?
N2 C8 N1 114.8(3) yes
N2 C8 C4 121.9(3) yes
N1 C8 C4 123.3(3) yes
N1 C9 O2 114.0(3) yes
N1 C9 C10 130.3(3) yes
O2 C9 C10 115.7(3) yes
O3 C10 C9 112.3(2) yes
O3 C10 H10A 109.1 ?
C9 C10 H10A 109.1 ?
O3 C10 H10B 109.1 ?
C9 C10 H10B 109.1 ?
H10A C10 H10B 107.9 ?
C16 C11 C12 121.7(3) ?
C16 C11 O3 114.3(3) ?
C12 C11 O3 124.0(3) ?
C11 C12 C13 118.2(3) ?
C11 C12 H12A 120.9 ?
C13 C12 H12A 120.9 ?
C14 C13 C12 121.4(3) ?
C14 C13 H13A 119.3 ?
C12 C13 H13A 119.3 ?
C13 C14 C15 119.1(3) ?
C13 C14 H14A 120.5 ?
C15 C14 H14A 120.5 ?
C14 C15 C16 121.3(3) ?
C14 C15 H15A 119.4 ?
C16 C15 H15A 119.4 ?
C11 C16 C15 118.3(3) ?
C11 C16 C17 120.1(3) ?
C15 C16 C17 121.5(3) ?
C16 C17 C18 112.1(3) ?
C16 C17 H17A 109.2 ?
C18 C17 H17A 109.2 ?
C16 C17 H17B 109.2 ?
C18 C17 H17B 109.2 ?
H17A C17 H17B 107.9 ?
O5 C18 O4 124.4(3) yes
O5 C18 C17 124.5(3) yes
O4 C18 C17 111.0(3) yes
O4 C19 H19A 109.5 ?
O4 C19 H19B 109.5 ?
H19A C19 H19B 109.5 ?
O4 C19 H19C 109.5 ?
H19A C19 H19C 109.5 ?
H19B C19 H19C 109.5 ?

loop_
_geom_bond_atom_site_label_1
_geom_bond_atom_site_label_2
_geom_bond_distance
_geom_bond_publ_flag
O1 C1 1.416(5) yes
O1 C2 1.357(4) yes
O2 N2 1.428(3) yes
O2 C9 1.322(3) yes
O3 C10 1.413(3) yes
O3 C11 1.388(3) yes
O4 C18 1.330(4) yes
O4 C19 1.459(4) yes
O5 C18 1.188(3) yes
N1 C8 1.382(4) yes
N1 C9 1.290(4) yes
N2 C8 1.297(4) yes
C1 H1B 0.9600 ?
C1 H1C 0.9600 ?
C1 H1D 0.9600 ?
C2 C7 1.394(5) ?
C2 C3 1.395(4) ?
C3 C4 1.378(4) ?
C3 H3A 0.9300 ?
C4 C5 1.381(4) ?
C4 C8 1.479(4) ?
C5 C6 1.390(5) ?
C5 H5A 0.9300 ?
C6 C7 1.354(5) ?
C6 H6A 0.9300 ?
C7 H7A 0.9300 ?
C9 C10 1.493(4) ?
C10 H10A 0.9700 ?
C10 H10B 0.9700 ?
C11 C16 1.381(4) ?
C11 C12 1.383(4) ?
C12 C13 1.386(4) ?
C12 H12A 0.9300 ?
C13 C14 1.373(5) ?
C13 H13A 0.9300 ?
C14 C15 1.378(5) ?
C14 H14A 0.9300 ?
C15 C16 1.385(4) ?
C15 H15A 0.9300 ?
C16 C17 1.507(4) ?
C17 C18 1.520(4) ?
C17 H17A 0.9700 ?
C17 H17B 0.9700 ?
C19 H19A 0.9600 ?
C19 H19B 0.9600 ?
C19 H19C 0.9600 ?

loop_
_geom_torsion_atom_site_label_1
_geom_torsion_atom_site_label_2
_geom_torsion_atom_site_label_3
_geom_torsion_atom_site_label_4
_geom_torsion
C9 O2 N2 C8 -0.1(3)
C1 O1 C2 C7 -179.7(4)
C1 O1 C2 C3 -1.2(6)
O1 C2 C3 C4 -177.8(3)
C7 C2 C3 C4 0.7(5)
C2 C3 C4 C5 -0.7(5)
C2 C3 C4 C8 177.7(3)
C3 C4 C5 C6 0.4(5)
C8 C4 C5 C6 -178.0(3)
C4 C5 C6 C7 0.0(5)
C5 C6 C7 C2 0.1(6)
O1 C2 C7 C6 178.2(4)
C3 C2 C7 C6 -0.4(6)
O2 N2 C8 N1 0.1(4)
O2 N2 C8 C4 -178.9(2)
C9 N1 C8 N2 0.0(4)
C9 N1 C8 C4 179.0(3)
C3 C4 C8 N2 -164.7(3)
C5 C4 C8 N2 13.7(5)
C3 C4 C8 N1 16.4(4)
C5 C4 C8 N1 -165.2(3)
C8 N1 C9 O2 0.0(3)
C8 N1 C9 C10 -179.7(3)
N2 O2 C9 N1 0.1(4)
N2 O2 C9 C10 179.8(2)
C11 O3 C10 C9 80.6(3)
N1 C9 C10 O3 4.8(5)
O2 C9 C10 O3 -174.8(3)
C10 O3 C11 C16 171.6(2)
C10 O3 C11 C12 -7.8(4)
C16 C11 C12 C13 0.7(4)
O3 C11 C12 C13 -179.9(3)
C11 C12 C13 C14 0.2(5)
C12 C13 C14 C15 -1.2(5)
C13 C14 C15 C16 1.4(5)
C12 C11 C16 C15 -0.6(4)
O3 C11 C16 C15 -180.0(3)
C12 C11 C16 C17 177.5(3)
O3 C11 C16 C17 -1.9(4)
C14 C15 C16 C11 -0.5(5)
C14 C15 C16 C17 -178.5(3)
C11 C16 C17 C18 -67.9(4)
C15 C16 C17 C18 110.1(3)
C19 O4 C18 O5 -0.9(5)
C19 O4 C18 C17 177.4(3)
C16 C17 C18 O5 -25.8(5)
C16 C17 C18 O4 155.9(3)

loop_
_cod_related_entry_id
_cod_related_entry_database
_cod_related_entry_code
1 ChemSpider 21128272
